data_4329531
loop_
_publ_author_name
'Juan Diwu'
'Daniel J. Grant'
'Shuao Wang'
'Laura Gagliardi'
'Thomas E. Albrecht-Schmitt'

_publ_section_title
;
 Periodic Trends in Lanthanide and Actinide Phosphonates: Discontinuity
 between Plutonium and Americium
;
_journal_name_full 'Inorganic Chemistry'
_journal_page_first 6906
_journal_page_last 6915
_journal_paper_doi 10.1021/ic300742p
_journal_volume 51
_journal_year 2012
_chemical_formula_moiety Pr[CH2(PO3H0.5)2]
_chemical_formula_sum 'C H2 O6 P2 Pr'
_chemical_formula_weight 312.88
_chemical_name_common 'Praseodymium methylenediphosphonate'
_chemical_name_systematic
; 
 ? 
;
_space_group_IT_number 12
_symmetry_cell_setting monoclinic
_symmetry_space_group_name_Hall '-C 2y'
_symmetry_space_group_name_H-M 'C 1 2/m 1'
_atom_sites_solution_hydrogens geom
_atom_sites_solution_primary direct
_atom_sites_solution_secondary difmap
_audit_creation_method SHELXL-97
_cell_angle_alpha 90.00
_cell_angle_beta 111.469(8)
_cell_angle_gamma 90.00
_cell_formula_units_Z 4
_cell_length_a 8.328(5)
_cell_length_b 14.080(9)
_cell_length_c 5.353(3)
_cell_measurement_reflns_used 901
_cell_measurement_temperature 100(2)
_cell_measurement_theta_max 27.58
_cell_measurement_theta_min 2.90
_cell_volume 584.1(6)
_computing_cell_refinement 'SMART SAINT'
_computing_data_collection SMART
_computing_data_reduction SAINT
_computing_molecular_graphics 'SHELXP-97 (Sheldrick, 1997)'
_computing_publication_material 'SHELCIF-97 (Sheldrick, 2000)'
_computing_structure_refinement 'SHELXL-97 (Sheldrick, 1997)'
_computing_structure_solution 'SHELXS-97 (Sheldrick, 1990)'
_diffrn_ambient_temperature 100(2)
_diffrn_detector_area_resol_mean 0
_diffrn_measured_fraction_theta_full 1.000
_diffrn_measured_fraction_theta_max 1.000
_diffrn_measurement_device_type 'Bruker APEXII'
_diffrn_measurement_method '0.5 wide w/ exposures'
_diffrn_radiation_monochromator graphite
_diffrn_radiation_source 'fine-focus sealed tube'
_diffrn_radiation_type MoK\a
_diffrn_radiation_wavelength 0.71073
_diffrn_reflns_av_R_equivalents 0.0942
_diffrn_reflns_av_sigmaI/netI 0.0714
_diffrn_reflns_limit_h_max 10
_diffrn_reflns_limit_h_min -10
_diffrn_reflns_limit_k_max 18
_diffrn_reflns_limit_k_min -18
_diffrn_reflns_limit_l_max 6
_diffrn_reflns_limit_l_min -6
_diffrn_reflns_number 3471
_diffrn_reflns_theta_full 27.49
_diffrn_reflns_theta_max 27.49
_diffrn_reflns_theta_min 2.89
_exptl_absorpt_coefficient_mu 8.853
_exptl_absorpt_correction_T_max 0.853
_exptl_absorpt_correction_T_min 0.767
_exptl_absorpt_correction_type numerical
_exptl_absorpt_process_details shelxprep
_exptl_crystal_colour light-pink
_exptl_crystal_density_diffrn 3.558
_exptl_crystal_density_meas ?
_exptl_crystal_description needle
_exptl_crystal_F_000 580
_exptl_crystal_size_max 0.032
_exptl_crystal_size_mid 0.025
_exptl_crystal_size_min 0.018
_refine_diff_density_max 1.815
_refine_diff_density_min -1.520
_refine_diff_density_rms 0.358
_refine_ls_extinction_method none
_refine_ls_goodness_of_fit_ref 1.023
_refine_ls_hydrogen_treatment mixed
_refine_ls_matrix_type full
_refine_ls_number_parameters 48
_refine_ls_number_reflns 701
_refine_ls_number_restraints 36
_refine_ls_restrained_S_all 0.998
_refine_ls_R_factor_all 0.0584
_refine_ls_R_factor_gt 0.0400
_refine_ls_shift/su_max 0.000
_refine_ls_shift/su_mean 0.000
_refine_ls_structure_factor_coef Fsqd
_refine_ls_weighting_details 'calc w=1/[\s^2^(Fo^2^)+(0.0276P)^2^+10.0343P] where P=(Fo^2^+2Fc^2^)/3'
_refine_ls_weighting_scheme calc
_refine_ls_wR_factor_gt 0.0742
_refine_ls_wR_factor_ref 0.0806
_reflns_number_gt 575
_reflns_number_total 701
_reflns_threshold_expression >2sigma(I)
_cod_data_source_file ic300742p_si_002_03.cif
_cod_data_source_block PrC1P2
_cod_depositor_comments
;
The following automatic conversions were performed:

'_exptl_crystal_density_meas' value 'n/a' was changed to '?' - the
value is perceived as not measured.

Automatic conversion script
Id: cif_fix_values 3008 2015-01-20 13:52:24Z robertas 
;
_cod_database_code 4329531

loop_
_symmetry_equiv_pos_as_xyz
'x, y, z'
'-x, y, -z'
'x+1/2, y+1/2, z'
'-x+1/2, y+1/2, -z'
'-x, -y, -z'
'x, -y, z'
'-x+1/2, -y+1/2, -z'
'x+1/2, -y+1/2, z'

loop_
_atom_site_label
_atom_site_type_symbol
_atom_site_fract_x
_atom_site_fract_y
_atom_site_fract_z
_atom_site_U_iso_or_equiv
_atom_site_adp_type
_atom_site_occupancy
_atom_site_symmetry_multiplicity
_atom_site_calc_flag
_atom_site_refinement_flags
Pr1 Pr 0.0000 0.22707(5) 0.5000 0.0076(2) Uani 1 2 d SU
P1 P 0.2460(3) 0.38915(14) 0.8719(4) 0.0053(4) Uani 1 1 d U
O2 O 0.2094(7) 0.1905(4) 0.2888(10) 0.0064(11) Uani 1 1 d U
O1 O 0.0492(7) 0.3731(4) 0.8127(11) 0.0071(12) Uani 1 1 d U
O3 O 0.1475(7) 0.1128(4) 0.8312(11) 0.0073(12) Uani 1 1 d U
C1 C 0.2743(13) 0.5000 0.728(2) 0.004(2) Uani 1 2 d SU
H1A H 0.1938 0.5000 0.5383 0.005 Uiso 1 2 calc SR
H1B H 0.3925 0.5000 0.7250 0.005 Uiso 1 2 calc SR

loop_
_atom_site_aniso_label
_atom_site_aniso_U_11
_atom_site_aniso_U_22
_atom_site_aniso_U_33
_atom_site_aniso_U_23
_atom_site_aniso_U_13
_atom_site_aniso_U_12
Pr1 0.0061(3) 0.0091(3) 0.0073(3) 0.000 0.0021(2) 0.000
P1 0.0059(10) 0.0048(10) 0.0052(10) -0.0004(8) 0.0022(8) 0.0002(8)
O2 0.006(2) 0.006(2) 0.007(2) -0.002(2) 0.002(2) 0.000(2)
O1 0.003(2) 0.012(3) 0.007(3) 0.002(2) 0.001(2) -0.001(2)
O3 0.004(2) 0.010(3) 0.008(3) 0.001(2) 0.003(2) -0.001(2)
C1 0.003(3) 0.005(3) 0.004(3) 0.000 0.0011(18) 0.000

loop_
_atom_type_symbol
_atom_type_description
_atom_type_scat_dispersion_real
_atom_type_scat_dispersion_imag
_atom_type_scat_source
C C 0.0033 0.0016 'International Tables Vol C Tables 4.2.6.8 and 6.1.1.4'
H H 0.0000 0.0000 'International Tables Vol C Tables 4.2.6.8 and 6.1.1.4'
O O 0.0106 0.0060 'International Tables Vol C Tables 4.2.6.8 and 6.1.1.4'
P P 0.1023 0.0942 'International Tables Vol C Tables 4.2.6.8 and 6.1.1.4'
Pr Pr -0.2180 2.8214 'International Tables Vol C Tables 4.2.6.8 and 6.1.1.4'

loop_
_geom_angle_atom_site_label_1
_geom_angle_atom_site_label_2
_geom_angle_atom_site_label_3
_geom_angle
_geom_angle_site_symmetry_1
_geom_angle_site_symmetry_3
O3 Pr1 O3 94.8(3) 2_556 .
O3 Pr1 O2 76.99(18) 2_556 .
O3 Pr1 O2 86.61(19) . .
O3 Pr1 O2 86.61(19) 2_556 2_556
O3 Pr1 O2 76.99(18) . 2_556
O2 Pr1 O2 155.8(3) . 2_556
O3 Pr1 O2 141.99(18) 2_556 7_556
O3 Pr1 O2 80.19(18) . 7_556
O2 Pr1 O2 65.2(2) . 7_556
O2 Pr1 O2 127.7(2) 2_556 7_556
O3 Pr1 O2 80.19(18) 2_556 8_455
O3 Pr1 O2 141.99(18) . 8_455
O2 Pr1 O2 127.7(2) . 8_455
O2 Pr1 O2 65.2(2) 2_556 8_455
O2 Pr1 O2 125.7(2) 7_556 8_455
O3 Pr1 O1 159.53(17) 2_556 .
O3 Pr1 O1 98.01(18) . .
O2 Pr1 O1 119.59(17) . .
O2 Pr1 O1 80.78(18) 2_556 .
O2 Pr1 O1 56.69(17) 7_556 .
O2 Pr1 O1 79.89(17) 8_455 .
O3 Pr1 O1 98.01(18) 2_556 2_556
O3 Pr1 O1 159.53(17) . 2_556
O2 Pr1 O1 80.78(17) . 2_556
O2 Pr1 O1 119.59(17) 2_556 2_556
O2 Pr1 O1 79.89(17) 7_556 2_556
O2 Pr1 O1 56.69(17) 8_455 2_556
O1 Pr1 O1 74.8(2) . 2_556
O3 Pr1 P1 168.15(14) 2_556 .
O3 Pr1 P1 88.88(14) . .
O2 Pr1 P1 92.00(14) . .
O2 Pr1 P1 105.21(14) 2_556 .
O2 Pr1 P1 27.94(12) 7_556 .
O2 Pr1 P1 103.74(14) 8_455 .
O1 Pr1 P1 28.75(12) . .
O1 Pr1 P1 75.60(13) 2_556 .
O3 Pr1 P1 88.88(14) 2_556 2_556
O3 Pr1 P1 168.15(14) . 2_556
O2 Pr1 P1 105.21(14) . 2_556
O2 Pr1 P1 92.00(14) 2_556 2_556
O2 Pr1 P1 103.74(14) 7_556 2_556
O2 Pr1 P1 27.94(12) 8_455 2_556
O1 Pr1 P1 75.60(13) . 2_556
O1 Pr1 P1 28.75(12) 2_556 2_556
P1 Pr1 P1 89.83(9) . 2_556
O3 P1 O2 114.0(3) 7_557 7_556
O3 P1 O1 112.2(3) 7_557 .
O2 P1 O1 103.3(3) 7_556 .
O3 P1 C1 110.4(4) 7_557 .
O2 P1 C1 107.2(4) 7_556 .
O1 P1 C1 109.3(4) . .
O3 P1 Pr1 129.3(2) 7_557 .
O2 P1 Pr1 50.8(2) 7_556 .
O1 P1 Pr1 52.5(2) . .
C1 P1 Pr1 120.3(3) . .
P1 O2 Pr1 140.2(3) 7_556 .
P1 O2 Pr1 101.3(3) 7_556 7_556
Pr1 O2 Pr1 114.8(2) . 7_556
P1 O1 Pr1 98.7(3) . .
P1 O3 Pr1 137.8(3) 7_557 .
P1 C1 P1 120.9(6) . 6_565

loop_
_geom_bond_atom_site_label_1
_geom_bond_atom_site_label_2
_geom_bond_distance
_geom_bond_site_symmetry_2
Pr1 O3 2.377(5) 2_556
Pr1 O3 2.377(5) .
Pr1 O2 2.455(5) .
Pr1 O2 2.455(5) 2_556
Pr1 O2 2.546(5) 7_556
Pr1 O2 2.546(5) 8_455
Pr1 O1 2.587(6) .
Pr1 O1 2.587(6) 2_556
Pr1 P1 3.222(2) .
Pr1 P1 3.222(2) 2_556
P1 O3 1.510(6) 7_557
P1 O2 1.539(6) 7_556
P1 O1 1.568(6) .
P1 C1 1.794(6) .
O2 P1 1.539(6) 7_556
O2 Pr1 2.546(5) 7_556
O3 P1 1.510(6) 7_557
C1 P1 1.794(6) 6_565
